data_7043935
loop_
_publ_author_name
'Maity, Ayan'
'K\"olsch, Jonas'
'Na, Hanah'
'Teets, Thomas S.'

_publ_section_title
;
 Room temperature transmetallation from tris(pentafluorophenyl)borane to
 cyclometallated iridium(III)
;
_journal_name_full 'Dalton Trans.'
_journal_paper_doi 10.1039/C7DT02540H
_journal_year 2017
_chemical_formula_sum 'C39 H38 Cl2 F10 Ir N3 P'
_chemical_formula_weight 1032.79
_chemical_properties_physical ', Moisture-sensitive'
_space_group_crystal_system triclinic
_space_group_IT_number 2
_space_group_name_Hall '-P 1'
_space_group_name_H-M_alt 'P -1'
_symmetry_space_group_name_Hall '-P 1'
_symmetry_space_group_name_H-M 'P -1'
_atom_sites_solution_hydrogens geom
_audit_creation_method SHELXL-2014/7
_audit_update_record
;
2017-02-28 deposited with the CCDC.
2017-08-08 downloaded from the CCDC.
;
_cell_angle_alpha 92.120(4)
_cell_angle_beta 101.748(4)
_cell_angle_gamma 95.488(5)
_cell_formula_units_Z 2
_cell_length_a 12.213(4)
_cell_length_b 12.217(4)
_cell_length_c 13.801(5)
_cell_measurement_reflns_used 9087
_cell_measurement_temperature 123(2)
_cell_measurement_theta_max 27.58
_cell_measurement_theta_min 2.32
_cell_volume 2003.4(12)
_computing_cell_refinement 'Bruker SAINT'
_computing_data_collection 'Bruker APEX2'
_computing_data_reduction 'Bruker SAINT'
_computing_molecular_graphics 'Bruker SHELXTL'
_computing_publication_material 'Bruker SHELXTL'
_computing_structure_refinement 'SHELXL-2014/7 (Sheldrick, 2014)'
_computing_structure_solution 'SHELXS-97 (Sheldrick 2008)'
_diffrn_ambient_temperature 123(2)
_diffrn_measured_fraction_theta_full 0.990
_diffrn_measured_fraction_theta_max 0.977
_diffrn_measurement_device_type 'Bruker APEX-II CCD'
_diffrn_measurement_method '\f and \w scans'
_diffrn_radiation_type MoK\a
_diffrn_radiation_wavelength 0.71073
_diffrn_reflns_av_R_equivalents 0.0163
_diffrn_reflns_av_unetI/netI 0.0295
_diffrn_reflns_Laue_measured_fraction_full 0.990
_diffrn_reflns_Laue_measured_fraction_max 0.977
_diffrn_reflns_limit_h_max 15
_diffrn_reflns_limit_h_min -11
_diffrn_reflns_limit_k_max 13
_diffrn_reflns_limit_k_min -15
_diffrn_reflns_limit_l_max 17
_diffrn_reflns_limit_l_min -16
_diffrn_reflns_number 12070
_diffrn_reflns_point_group_measured_fraction_full 0.990
_diffrn_reflns_point_group_measured_fraction_max 0.977
_diffrn_reflns_theta_full 25.242
_diffrn_reflns_theta_max 27.101
_diffrn_reflns_theta_min 1.677
_exptl_absorpt_coefficient_mu 3.585
_exptl_absorpt_correction_T_max 0.7456
_exptl_absorpt_correction_T_min 0.5630
_exptl_absorpt_correction_type multi-scan
_exptl_absorpt_process_details sadabs
_exptl_crystal_colour yellow
_exptl_crystal_density_diffrn 1.712
_exptl_crystal_description block
_exptl_crystal_F_000 1018
_exptl_crystal_recrystallization_method 'Re-crystallisation from solvent: dichloromethane and pentane'
_exptl_crystal_size_max 0.430
_exptl_crystal_size_mid 0.310
_exptl_crystal_size_min 0.260
_refine_diff_density_max 1.667
_refine_diff_density_min -1.162
_refine_diff_density_rms 0.109
_refine_ls_extinction_method none
_refine_ls_goodness_of_fit_ref 1.087
_refine_ls_hydrogen_treatment constr
_refine_ls_matrix_type full
_refine_ls_number_parameters 568
_refine_ls_number_reflns 8646
_refine_ls_number_restraints 178
_refine_ls_restrained_S_all 1.112
_refine_ls_R_factor_all 0.0321
_refine_ls_R_factor_gt 0.0296
_refine_ls_shift/su_max 0.002
_refine_ls_shift/su_mean 0.000
_refine_ls_structure_factor_coef Fsqd
_refine_ls_weighting_details 'w=1/[\s^2^(Fo^2^)+(0.0355P)^2^+4.8448P] where P=(Fo^2^+2Fc^2^)/3'
_refine_ls_weighting_scheme calc
_refine_ls_wR_factor_gt 0.0750
_refine_ls_wR_factor_ref 0.0762
_reflns_Friedel_coverage 0.000
_reflns_number_gt 8183
_reflns_number_total 8646
_reflns_threshold_expression 'I > 2\s(I)'
_cod_data_source_file c7dt02540h2.cif
_cod_data_source_block 4b
_cod_original_cell_volume 2003.5(12)
_cod_database_code 7043935
_shelx_shelxl_version_number 2014/7
_shelx_space_group_comment
; 
The symmetry employed for this shelxl refinement is uniquely defined 
by the following loop, which should always be used as a source of 
symmetry information in preference to the above space-group names. 
They are only intended as comments. 
;
_shelx_estimated_absorpt_t_min 0.308
_shelx_estimated_absorpt_t_max 0.456

loop_
_space_group_symop_operation_xyz
'x, y, z'
'-x, -y, -z'

loop_
_atom_site_label
_atom_site_type_symbol
_atom_site_fract_x
_atom_site_fract_y
_atom_site_fract_z
_atom_site_U_iso_or_equiv
_atom_site_adp_type
_atom_site_occupancy
_atom_site_site_symmetry_order
_atom_site_calc_flag
_atom_site_refinement_flags_posn
_atom_site_refinement_flags_adp
_atom_site_refinement_flags_occupancy
_atom_site_disorder_assembly
_atom_site_disorder_group
P1 P -0.21875(8) 0.08222(8) 0.26811(7) 0.0244(2) Uani 1 1 d . . . . .
Ir1 Ir -0.20887(2) -0.21495(2) 0.19438(2) 0.01815(5) Uani 1 1 d . . . . .
N1 N -0.0846(3) -0.2608(3) 0.3038(2) 0.0242(6) Uani 1 1 d . . . . .
N2 N -0.3245(3) -0.1756(3) 0.0750(2) 0.0229(6) Uani 1 1 d . . . . .
N3 N -0.3583(3) -0.2171(3) 0.3564(3) 0.0286(7) Uani 1 1 d . . . . .
F1 F -0.3819(4) -0.5975(3) -0.0081(3) 0.0798(12) Uani 1 1 d . . . . .
F2 F -0.0877(3) -0.6089(3) 0.2663(4) 0.0875(14) Uani 1 1 d . . . . .
F3 F 0.1781(2) -0.1764(3) 0.0524(2) 0.0591(9) Uani 1 1 d . . . . .
F4 F -0.1509(3) -0.0931(3) -0.1565(2) 0.0576(9) Uani 1 1 d . . . . .
F5 F -0.2683(3) 0.1868(2) 0.3073(3) 0.0714(12) Uani 1 1 d . . . . .
F6 F -0.1885(3) 0.0402(3) 0.3770(2) 0.0592(9) Uani 1 1 d . . . . .
F7 F -0.2475(2) 0.1175(3) 0.1578(2) 0.0507(8) Uani 1 1 d . . . . .
F8 F -0.3385(2) 0.0105(2) 0.2518(2) 0.0370(6) Uani 1 1 d . . . . .
F9 F -0.0977(2) 0.1485(2) 0.2831(2) 0.0387(6) Uani 1 1 d . . . . .
F10 F -0.16555(19) -0.02629(19) 0.22930(19) 0.0325(5) Uani 1 1 d . . . . .
C1S C -0.4016(17) -0.575(2) 0.3040(14) 0.169(5) Uani 0.559(9) 1 d D U P A 1
H1S1 H -0.3446 -0.5470 0.2667 0.203 Uiso 0.559(9) 1 calc R U P A 1
H1S2 H -0.3940 -0.6545 0.3104 0.203 Uiso 0.559(9) 1 calc R U P A 1
C1SA C -0.4520(12) -0.504(2) 0.4188(17) 0.137(5) Uani 0.441(9) 1 d D U P A 2
H1S3 H -0.4772 -0.5693 0.4515 0.164 Uiso 0.441(9) 1 calc R U P A 2
H1S4 H -0.4679 -0.4376 0.4551 0.164 Uiso 0.441(9) 1 calc R U P A 2
C2S C -0.1783(17) -0.4429(13) -0.1514(11) 0.202(6) Uani 1 1 d D U . . .
H2S1 H -0.2482 -0.4525 -0.1267 0.304 Uiso 1 1 calc R U . . .
H2S2 H -0.1957 -0.4524 -0.2239 0.304 Uiso 1 1 calc R U . . .
H2S3 H -0.1403 -0.3689 -0.1310 0.304 Uiso 1 1 calc R U . . .
C3S C -0.1082(10) -0.5212(12) -0.1124(9) 0.159(5) Uani 1 1 d D U . . .
H3S1 H -0.1531 -0.5886 -0.0988 0.190 Uiso 1 1 calc R U . . .
H3S2 H -0.0608 -0.5413 -0.1592 0.190 Uiso 1 1 calc R U . . .
C4S C -0.0424(8) -0.4719(11) -0.0256(7) 0.155(5) Uani 1 1 d D U . . .
H4S1 H -0.0929 -0.4563 0.0198 0.185 Uiso 1 1 calc R U . . .
H4S2 H -0.0075 -0.4000 -0.0413 0.185 Uiso 1 1 calc R U . . .
C11 C -0.2274(3) -0.3763(3) 0.1622(3) 0.0283(8) Uani 1 1 d . . . . .
C12 C -0.3064(4) -0.4318(4) 0.0838(4) 0.0411(11) Uani 1 1 d . . . . .
H12 H -0.3588 -0.3930 0.0414 0.049 Uiso 1 1 calc R U . . .
C13 C -0.3063(5) -0.5445(4) 0.0695(5) 0.0547(14) Uani 1 1 d . . . . .
C14 C -0.2344(6) -0.6059(4) 0.1287(6) 0.0689(19) Uani 1 1 d . . . . .
H14 H -0.2368 -0.6833 0.1169 0.083 Uiso 1 1 calc R U . . .
C15 C -0.1588(5) -0.5498(4) 0.2057(5) 0.0584(16) Uani 1 1 d . . . . .
C16 C -0.1522(4) -0.4362(3) 0.2259(3) 0.0351(10) Uani 1 1 d . . . . .
C21 C -0.0739(3) -0.3715(4) 0.3055(3) 0.0312(9) Uani 1 1 d . . . . .
C22 C 0.0053(4) -0.4093(5) 0.3811(4) 0.0487(13) Uani 1 1 d . . . . .
H22 H 0.0135 -0.4857 0.3836 0.058 Uiso 1 1 calc R U . . .
C23 C 0.0719(4) -0.3357(5) 0.4525(4) 0.0508(13) Uani 1 1 d . . . . .
H23 H 0.1254 -0.3614 0.5043 0.061 Uiso 1 1 calc R U . . .
C24 C 0.0604(4) -0.2242(5) 0.4481(3) 0.0422(11) Uani 1 1 d . . . . .
H24 H 0.1062 -0.1726 0.4963 0.051 Uiso 1 1 calc R U . . .
C25 C -0.0189(3) -0.1892(4) 0.3726(3) 0.0305(9) Uani 1 1 d . . . . .
H25 H -0.0272 -0.1128 0.3693 0.037 Uiso 1 1 calc R U . . .
C31 C -0.1065(3) -0.1894(3) 0.0955(3) 0.0235(7) Uani 1 1 d . . . . .
C32 C 0.0099(3) -0.1960(3) 0.1098(3) 0.0290(8) Uani 1 1 d . . . . .
H32 H 0.0496 -0.2204 0.1703 0.035 Uiso 1 1 calc R U . . .
C33 C 0.0650(4) -0.1680(4) 0.0381(4) 0.0397(10) Uani 1 1 d . . . . .
C34 C 0.0137(5) -0.1349(4) -0.0533(4) 0.0440(11) Uani 1 1 d . . . . .
H34 H 0.0547 -0.1177 -0.1033 0.053 Uiso 1 1 calc R U . . .
C35 C -0.1001(4) -0.1282(4) -0.0675(3) 0.0384(10) Uani 1 1 d . . . . .
C36 C -0.1626(3) -0.1542(3) 0.0032(3) 0.0255(8) Uani 1 1 d . . . . .
C41 C -0.4358(3) -0.1762(3) 0.0737(3) 0.0303(8) Uani 1 1 d . . . . .
H41 H -0.4623 -0.1953 0.1316 0.036 Uiso 1 1 calc R U . . .
C42 C -0.5119(4) -0.1503(4) -0.0080(4) 0.0370(10) Uani 1 1 d . . . . .
H42 H -0.5896 -0.1519 -0.0071 0.044 Uiso 1 1 calc R U . . .
C43 C -0.4721(4) -0.1220(4) -0.0914(4) 0.0435(12) Uani 1 1 d . . . . .
H43 H -0.5227 -0.1034 -0.1489 0.052 Uiso 1 1 calc R U . . .
C44 C -0.3589(4) -0.1206(4) -0.0912(3) 0.0397(10) Uani 1 1 d . . . . .
H44 H -0.3318 -0.1004 -0.1485 0.048 Uiso 1 1 calc R U . . .
C45 C -0.2843(4) -0.1484(3) -0.0075(3) 0.0268(8) Uani 1 1 d . . . . .
C50 C -0.3112(3) -0.2203(3) 0.2939(3) 0.0213(7) Uani 1 1 d . . . . .
C51 C -0.4100(4) -0.2041(4) 0.4386(4) 0.0361(10) Uani 1 1 d . . . . .
C52 C -0.3428(5) -0.2023(6) 0.5331(4) 0.0552(15) Uani 1 1 d . . . . .
C53 C -0.3967(6) -0.1889(8) 0.6121(5) 0.092(3) Uani 1 1 d . . . . .
H53 H -0.3549 -0.1891 0.6781 0.110 Uiso 1 1 calc R U . . .
C54 C -0.5105(6) -0.1751(8) 0.5957(6) 0.089(3) Uani 1 1 d . . . . .
H54 H -0.5448 -0.1638 0.6506 0.107 Uiso 1 1 calc R U . . .
C55 C -0.5733(5) -0.1776(6) 0.5021(5) 0.073(2) Uani 1 1 d . . . . .
H55 H -0.6508 -0.1676 0.4928 0.088 Uiso 1 1 calc R U . . .
C56 C -0.5260(4) -0.1948(5) 0.4189(5) 0.0535(12) Uani 1 1 d D U . . .
C521 C -0.2166(5) -0.2093(7) 0.5507(4) 0.072(2) Uani 1 1 d . . . . .
H521 H -0.1979 -0.2335 0.4866 0.087 Uiso 1 1 calc R U . . .
C522 C -0.1556(5) -0.0957(7) 0.5824(5) 0.076(2) Uani 1 1 d . . . . .
H52A H -0.1817 -0.0439 0.5323 0.114 Uiso 1 1 calc R U . . .
H52B H -0.0745 -0.0986 0.5891 0.114 Uiso 1 1 calc R U . . .
H52C H -0.1713 -0.0712 0.6461 0.114 Uiso 1 1 calc R U . . .
C523 C -0.1756(7) -0.2913(7) 0.6279(6) 0.086(2) Uani 1 1 d . . . . .
H52D H -0.1876 -0.2659 0.6927 0.129 Uiso 1 1 calc R U . . .
H52E H -0.0953 -0.2968 0.6320 0.129 Uiso 1 1 calc R U . . .
H52F H -0.2177 -0.3638 0.6084 0.129 Uiso 1 1 calc R U . . .
Cl1S Cl -0.5247(9) -0.5673(11) 0.2306(9) 0.212(4) Uani 0.559(9) 1 d D U P A 1
Cl2S Cl -0.3601(12) -0.5163(10) 0.4181(11) 0.226(5) Uani 0.559(9) 1 d D U P A 1
Cl3S Cl -0.5240(9) -0.5086(9) 0.3027(13) 0.188(4) Uani 0.441(9) 1 d D U P A 2
Cl4S Cl -0.3105(5) -0.4989(5) 0.4252(6) 0.0902(18) Uani 0.441(9) 1 d D U P A 2
C561 C -0.5977(6) -0.2186(8) 0.3137(7) 0.0493(17) Uani 0.677(8) 1 d D U P B 1
H561 H -0.5549 -0.2640 0.2758 0.059 Uiso 0.677(8) 1 calc R U P B 1
C562 C -0.6071(8) -0.1087(8) 0.2650(9) 0.072(3) Uani 0.677(8) 1 d D U P B 1
H56A H -0.6397 -0.1222 0.1941 0.107 Uiso 0.677(8) 1 calc R U P B 1
H56B H -0.5322 -0.0683 0.2739 0.107 Uiso 0.677(8) 1 calc R U P B 1
H56C H -0.6555 -0.0652 0.2959 0.107 Uiso 0.677(8) 1 calc R U P B 1
C563 C -0.7144(7) -0.2817(8) 0.3060(8) 0.064(2) Uani 0.677(8) 1 d D U P B 1
H56D H -0.7624 -0.2350 0.3340 0.096 Uiso 0.677(8) 1 calc R U P B 1
H56E H -0.7069 -0.3486 0.3428 0.096 Uiso 0.677(8) 1 calc R U P B 1
H56F H -0.7483 -0.3019 0.2362 0.096 Uiso 0.677(8) 1 calc R U P B 1
C564 C -0.5845(13) -0.1631(14) 0.3166(12) 0.051(2) Uani 0.323(8) 1 d D U P B 2
H564 H -0.5277 -0.1236 0.2837 0.062 Uiso 0.323(8) 1 calc R U P B 2
C565 C -0.6832(14) -0.0959(15) 0.3123(17) 0.062(4) Uani 0.323(8) 1 d D U P B 2
H56G H -0.7113 -0.0780 0.2436 0.094 Uiso 0.323(8) 1 calc R U P B 2
H56H H -0.6590 -0.0276 0.3538 0.094 Uiso 0.323(8) 1 calc R U P B 2
H56I H -0.7432 -0.1385 0.3365 0.094 Uiso 0.323(8) 1 calc R U P B 2
C566 C -0.6227(15) -0.2764(13) 0.2644(15) 0.055(3) Uani 0.323(8) 1 d D U P B 2
H56J H -0.6857 -0.3112 0.2902 0.083 Uiso 0.323(8) 1 calc R U P B 2
H56K H -0.5603 -0.3222 0.2763 0.083 Uiso 0.323(8) 1 calc R U P B 2
H56L H -0.6468 -0.2686 0.1930 0.083 Uiso 0.323(8) 1 calc R U P B 2

loop_
_atom_site_aniso_label
_atom_site_aniso_U_11
_atom_site_aniso_U_22
_atom_site_aniso_U_33
_atom_site_aniso_U_23
_atom_site_aniso_U_13
_atom_site_aniso_U_12
P1 0.0250(5) 0.0241(5) 0.0265(5) 0.0036(4) 0.0077(4) 0.0096(4)
Ir1 0.01698(7) 0.02061(8) 0.01642(7) 0.00292(5) 0.00036(5) 0.00580(5)
N1 0.0203(15) 0.0362(18) 0.0172(14) 0.0066(13) 0.0033(12) 0.0074(13)
N2 0.0245(16) 0.0209(15) 0.0202(15) -0.0007(12) -0.0033(12) 0.0041(12)
N3 0.0207(16) 0.0323(18) 0.0349(19) 0.0083(14) 0.0073(14) 0.0077(13)
F1 0.090(3) 0.0346(17) 0.091(3) -0.0161(17) -0.024(2) -0.0112(17)
F2 0.083(3) 0.0297(16) 0.131(4) 0.0228(19) -0.029(3) 0.0179(16)
F3 0.0333(15) 0.103(3) 0.0505(18) 0.0163(18) 0.0237(14) 0.0202(16)
F4 0.066(2) 0.086(2) 0.0235(13) 0.0238(14) 0.0088(13) 0.0160(18)
F5 0.068(2) 0.0312(15) 0.135(3) -0.0046(18) 0.067(2) 0.0149(14)
F6 0.082(2) 0.069(2) 0.0215(13) 0.0021(13) 0.0057(14) -0.0067(18)
F7 0.0330(14) 0.076(2) 0.0434(16) 0.0368(15) 0.0009(12) 0.0085(14)
F8 0.0233(12) 0.0373(14) 0.0548(16) 0.0114(12) 0.0142(11) 0.0089(10)
F9 0.0303(13) 0.0294(13) 0.0538(16) -0.0044(11) 0.0049(12) 0.0015(10)
F10 0.0237(11) 0.0243(12) 0.0491(15) -0.0086(10) 0.0078(11) 0.0048(9)
C1S 0.149(8) 0.141(10) 0.236(9) 0.003(8) 0.080(8) 0.027(9)
C1SA 0.090(5) 0.101(10) 0.226(10) 0.009(10) 0.045(9) 0.025(9)
C2S 0.289(16) 0.165(13) 0.158(11) 0.003(10) 0.075(10) -0.010(9)
C3S 0.153(9) 0.166(10) 0.175(10) -0.065(8) 0.104(8) -0.018(7)
C4S 0.135(9) 0.154(9) 0.193(10) -0.084(8) 0.099(7) 0.003(6)
C11 0.028(2) 0.0230(19) 0.032(2) 0.0041(16) 0.0018(16) 0.0027(15)
C12 0.043(3) 0.027(2) 0.048(3) 0.0018(19) -0.004(2) 0.0042(19)
C13 0.061(3) 0.027(2) 0.065(4) -0.008(2) -0.006(3) -0.006(2)
C14 0.076(4) 0.022(2) 0.098(5) 0.000(3) -0.005(4) 0.006(3)
C15 0.062(4) 0.028(2) 0.080(4) 0.014(3) -0.006(3) 0.015(2)
C16 0.037(2) 0.025(2) 0.042(2) 0.0121(18) 0.0002(19) 0.0067(17)
C21 0.028(2) 0.034(2) 0.034(2) 0.0152(17) 0.0050(17) 0.0133(17)
C22 0.043(3) 0.049(3) 0.051(3) 0.025(2) -0.004(2) 0.015(2)
C23 0.040(3) 0.075(4) 0.037(3) 0.022(3) -0.006(2) 0.021(3)
C24 0.033(2) 0.066(3) 0.024(2) 0.001(2) -0.0061(18) 0.013(2)
C25 0.026(2) 0.045(2) 0.0197(18) -0.0011(17) 0.0012(15) 0.0114(17)
C31 0.0293(19) 0.0208(17) 0.0205(17) -0.0004(14) 0.0037(15) 0.0071(14)
C32 0.030(2) 0.032(2) 0.0251(19) 0.0008(16) 0.0008(16) 0.0099(16)
C33 0.027(2) 0.048(3) 0.047(3) 0.004(2) 0.009(2) 0.0109(19)
C34 0.052(3) 0.055(3) 0.032(2) 0.008(2) 0.022(2) 0.009(2)
C35 0.054(3) 0.043(3) 0.022(2) 0.0067(18) 0.013(2) 0.010(2)
C36 0.036(2) 0.0247(18) 0.0161(17) 0.0026(14) 0.0050(15) 0.0057(15)
C41 0.0233(19) 0.030(2) 0.033(2) 0.0031(17) -0.0038(16) 0.0039(15)
C42 0.028(2) 0.032(2) 0.043(3) 0.0011(19) -0.0109(19) 0.0072(17)
C43 0.042(3) 0.046(3) 0.035(2) 0.004(2) -0.015(2) 0.016(2)
C44 0.049(3) 0.043(3) 0.025(2) 0.0083(18) -0.0039(19) 0.014(2)
C45 0.036(2) 0.0223(18) 0.0193(17) 0.0007(14) -0.0033(16) 0.0066(15)
C50 0.0177(16) 0.0218(17) 0.0228(17) 0.0088(14) -0.0018(14) 0.0037(13)
C51 0.026(2) 0.041(2) 0.045(3) -0.001(2) 0.0193(19) 0.0039(17)
C52 0.040(3) 0.089(4) 0.038(3) -0.013(3) 0.017(2) 0.001(3)
C53 0.056(4) 0.169(9) 0.051(4) -0.033(5) 0.026(3) -0.002(5)
C54 0.056(4) 0.147(8) 0.068(4) -0.041(5) 0.039(4) -0.010(4)
C55 0.040(3) 0.108(6) 0.080(5) -0.017(4) 0.039(3) 0.005(3)
C56 0.029(2) 0.076(4) 0.063(3) 0.008(2) 0.0219(19) 0.014(2)
C521 0.039(3) 0.145(7) 0.031(3) -0.012(3) 0.006(2) 0.009(4)
C522 0.043(3) 0.124(6) 0.059(4) 0.047(4) 0.001(3) -0.003(4)
C523 0.074(5) 0.099(6) 0.079(5) -0.004(4) 0.004(4) 0.011(4)
Cl1S 0.193(7) 0.209(9) 0.244(9) 0.018(7) 0.053(6) 0.063(7)
Cl2S 0.252(10) 0.156(7) 0.259(8) -0.017(6) 0.037(8) 0.018(8)
Cl3S 0.136(5) 0.136(7) 0.273(10) 0.031(7) -0.022(6) 0.052(5)
Cl4S 0.091(3) 0.053(2) 0.140(4) 0.018(3) 0.046(3) 0.024(2)
C561 0.025(3) 0.061(4) 0.067(3) 0.020(4) 0.016(3) 0.013(3)
C562 0.045(4) 0.071(5) 0.105(6) 0.040(5) 0.020(4) 0.017(4)
C563 0.031(3) 0.080(5) 0.082(6) 0.023(5) 0.015(3) 0.002(3)
C564 0.027(5) 0.064(6) 0.069(4) 0.014(5) 0.020(4) 0.010(4)
C565 0.037(6) 0.071(8) 0.086(9) 0.015(7) 0.021(6) 0.019(5)
C566 0.037(7) 0.062(7) 0.068(6) 0.017(5) 0.006(6) 0.013(6)

loop_
_atom_type_symbol
_atom_type_description
_atom_type_scat_dispersion_real
_atom_type_scat_dispersion_imag
_atom_type_scat_source
C C 0.0033 0.0016 'International Tables Vol C Tables 4.2.6.8 and 6.1.1.4'
H H 0.0000 0.0000 'International Tables Vol C Tables 4.2.6.8 and 6.1.1.4'
N N 0.0061 0.0033 'International Tables Vol C Tables 4.2.6.8 and 6.1.1.4'
F F 0.0171 0.0103 'International Tables Vol C Tables 4.2.6.8 and 6.1.1.4'
P P 0.1023 0.0942 'International Tables Vol C Tables 4.2.6.8 and 6.1.1.4'
Ir Ir -1.4442 7.9887 'International Tables Vol C Tables 4.2.6.8 and 6.1.1.4'
Cl Cl 0.1484 0.1585 'International Tables Vol C Tables 4.2.6.8 and 6.1.1.4'

loop_
_geom_angle_atom_site_label_1
_geom_angle_atom_site_label_2
_geom_angle_atom_site_label_3
_geom_angle
_geom_angle_site_symmetry_3
F7 P1 F9 90.07(16) .
F7 P1 F5 91.8(2) .
F9 P1 F5 91.05(16) .
F7 P1 F6 176.82(19) .
F9 P1 F6 90.53(17) .
F5 P1 F6 91.3(2) .
F7 P1 F8 90.14(15) .
F9 P1 F8 177.47(14) .
F5 P1 F8 91.46(16) .
F6 P1 F8 89.12(17) .
F7 P1 F10 89.08(16) .
F9 P1 F10 88.40(13) .
F5 P1 F10 179.0(2) .
F6 P1 F10 87.81(17) .
F8 P1 F10 89.09(13) .
C11 Ir1 C50 95.48(16) .
C11 Ir1 C31 91.35(16) .
C50 Ir1 C31 173.05(14) .
C11 Ir1 N2 96.61(15) .
C50 Ir1 N2 97.37(14) .
C31 Ir1 N2 80.50(14) .
C11 Ir1 N1 80.47(15) .
C50 Ir1 N1 87.98(13) .
C31 Ir1 N1 94.45(14) .
N2 Ir1 N1 174.15(12) .
C11 Ir1 F10 173.24(13) .
C50 Ir1 F10 90.14(12) .
C31 Ir1 F10 83.14(12) .
N2 Ir1 F10 86.38(11) .
N1 Ir1 F10 96.00(12) .
C25 N1 C21 120.9(3) .
C25 N1 Ir1 123.3(3) .
C21 N1 Ir1 115.8(3) .
C41 N2 C45 119.8(3) .
C41 N2 Ir1 123.9(3) .
C45 N2 Ir1 116.4(3) .
C50 N3 C51 174.5(4) .
P1 F10 Ir1 141.07(14) .
Cl1S C1S Cl2S 125.3(16) .
Cl3S C1SA Cl4S 112.2(14) .
C4S C3S C2S 105.5(12) .
C3S C4S C4S 118.3(14) 2_545
C12 C11 C16 119.8(4) .
C12 C11 Ir1 125.4(3) .
C16 C11 Ir1 114.8(3) .
C13 C12 C11 118.3(5) .
F1 C13 C14 118.1(5) .
F1 C13 C12 118.0(5) .
C14 C13 C12 123.9(5) .
C15 C14 C13 116.5(5) .
F2 C15 C14 117.7(5) .
F2 C15 C16 118.6(5) .
C14 C15 C16 123.8(5) .
C15 C16 C11 117.7(4) .
C15 C16 C21 126.7(4) .
C11 C16 C21 115.7(4) .
N1 C21 C22 118.9(4) .
N1 C21 C16 113.2(3) .
C22 C21 C16 127.9(4) .
C23 C22 C21 120.1(5) .
C22 C23 C24 119.7(4) .
C25 C24 C23 118.9(5) .
N1 C25 C24 121.5(4) .
C32 C31 C36 117.9(4) .
C32 C31 Ir1 128.5(3) .
C36 C31 Ir1 113.5(3) .
C33 C32 C31 120.1(4) .
C32 C33 F3 119.5(4) .
C32 C33 C34 124.0(4) .
F3 C33 C34 116.4(4) .
C35 C34 C33 116.0(4) .
F4 C35 C34 116.4(4) .
F4 C35 C36 120.2(4) .
C34 C35 C36 123.4(4) .
C35 C36 C31 118.6(4) .
C35 C36 C45 125.9(4) .
C31 C36 C45 115.5(3) .
N2 C41 C42 122.7(4) .
C41 C42 C43 118.1(4) .
C42 C43 C44 120.0(4) .
C43 C44 C45 120.4(4) .
N2 C45 C44 119.1(4) .
N2 C45 C36 114.0(3) .
C44 C45 C36 126.9(4) .
N3 C50 Ir1 172.3(3) .
C52 C51 C56 124.5(4) .
C52 C51 N3 117.9(4) .
C56 C51 N3 117.6(4) .
C51 C52 C53 116.2(5) .
C51 C52 C521 122.6(4) .
C53 C52 C521 121.2(5) .
C54 C53 C52 121.1(7) .
C55 C54 C53 120.8(6) .
C54 C55 C56 121.4(6) .
C51 C56 C55 115.9(6) .
C51 C56 C564 119.7(7) .
C55 C56 C564 120.7(7) .
C51 C56 C561 120.9(5) .
C55 C56 C561 122.7(5) .
C522 C521 C52 109.0(6) .
C522 C521 C523 110.0(5) .
C52 C521 C523 113.3(6) .
C562 C561 C563 110.9(7) .
C562 C561 C56 107.5(8) .
C563 C561 C56 116.1(7) .
C565 C564 C566 110.7(14) .
C565 C564 C56 117.1(14) .
C566 C564 C56 100.8(12) .

loop_
_geom_bond_atom_site_label_1
_geom_bond_atom_site_label_2
_geom_bond_distance
_geom_bond_site_symmetry_2
P1 F7 1.576(3) .
P1 F9 1.587(3) .
P1 F5 1.587(3) .
P1 F6 1.589(3) .
P1 F8 1.601(3) .
P1 F10 1.649(2) .
Ir1 C11 1.986(4) .
Ir1 C50 2.036(4) .
Ir1 C31 2.043(4) .
Ir1 N2 2.045(3) .
Ir1 N1 2.047(3) .
Ir1 F10 2.325(2) .
N1 C25 1.344(5) .
N1 C21 1.372(5) .
N2 C41 1.355(5) .
N2 C45 1.368(5) .
N3 C50 1.131(5) .
N3 C51 1.417(5) .
F1 C13 1.360(6) .
F2 C15 1.358(6) .
F3 C33 1.369(5) .
F4 C35 1.363(5) .
C1S Cl1S 1.646(15) .
C1S Cl2S 1.665(15) .
C1SA Cl3S 1.659(17) .
C1SA Cl4S 1.707(16) .
C2S C3S 1.394(14) .
C3S C4S 1.380(12) .
C4S C4S 1.385(15) 2_545
C11 C12 1.399(6) .
C11 C16 1.414(6) .
C12 C13 1.385(7) .
C13 C14 1.371(8) .
C14 C15 1.371(9) .
C15 C16 1.396(7) .
C16 C21 1.452(6) .
C21 C22 1.396(6) .
C22 C23 1.381(8) .
C23 C24 1.385(8) .
C24 C25 1.380(6) .
C31 C32 1.406(6) .
C31 C36 1.420(5) .
C32 C33 1.341(6) .
C33 C34 1.384(7) .
C34 C35 1.375(7) .
C35 C36 1.384(6) .
C36 C45 1.472(6) .
C41 C42 1.375(6) .
C42 C43 1.380(7) .
C43 C44 1.381(7) .
C44 C45 1.393(6) .
C51 C52 1.391(7) .
C51 C56 1.403(6) .
C52 C53 1.396(7) .
C52 C521 1.522(8) .
C53 C54 1.389(10) .
C54 C55 1.359(10) .
C55 C56 1.405(8) .
C56 C564 1.528(15) .
C56 C561 1.536(10) .
C521 C522 1.515(11) .
C521 C523 1.532(11) .
C561 C562 1.527(10) .
C561 C563 1.536(9) .
C564 C565 1.515(14) .
C564 C566 1.522(15) .
